data_7710949
loop_
_publ_author_name
'Sinha, Chittaranjan'
'Bairy, Gurupada'
'Dey, Arka'
'Dutta, Basudeb'
'Maity, Suvendu'

_publ_section_title
;
 Rational synthesis of a pyridyl-imidazoquinazoline based multifunctional
 3D Zn(II)-MOF: structure, luminescence, selective and sensitive detection
 of Al3+ and TNP, and its semiconducting device application
;
_journal_name_full 'Dalton Transactions'
_journal_paper_doi 10.1039/D2DT01790C
_journal_year 2022
_chemical_formula_moiety 'C25 H16 N4 O4 S Zn, 3[H2O]'
_chemical_formula_sum 'C25 H22 N4 O7 S Zn'
_chemical_formula_weight 587.938
_space_group_crystal_system orthorhombic
_space_group_IT_number 70
_space_group_name_Hall '-F 2uv 2vw'
_space_group_name_H-M_alt 'F d d d :2'
_symmetry_Int_Tables_number 70
_audit_creation_date 2022-07-05
_audit_creation_method
;
Olex2 1.5-dev
(compiled 2022.05.31 svn.r152b0213 for OlexSys, GUI svn.r6444)
;
_audit_update_record
;
2022-07-16 deposited with the CCDC.	2022-08-05 downloaded from the CCDC.
;
_cell_angle_alpha 90
_cell_angle_beta 90
_cell_angle_gamma 90
_cell_formula_units_Z 32
_cell_length_a 11.4312(13)
_cell_length_b 31.433(4)
_cell_length_c 57.919(6)
_cell_measurement_reflns_used 9935
_cell_measurement_temperature 273(2)
_cell_measurement_theta_max 25.97
_cell_measurement_theta_min 2.17
_cell_volume 20811(4)
_computing_cell_refinement 'Bruker SAINT'
_computing_data_collection 'Bruker APEX2'
_computing_data_reduction 'Bruker SAINT'
_computing_molecular_graphics 'Olex2 1.5-dev (Dolomanov et al., 2009)'
_computing_publication_material 'Olex2 1.5-dev (Dolomanov et al., 2009)'
_computing_structure_refinement 'olex2.refine 1.5-dev (Bourhis et al., 2015)'
_computing_structure_solution 'SHELXT 2014/5 (Sheldrick, 2014)'
_diffrn_ambient_temperature 273.15
_diffrn_measured_fraction_theta_full 0.9974
_diffrn_measured_fraction_theta_max 0.9974
_diffrn_measurement_device_type 'Bruker APEX-II CCD'
_diffrn_measurement_method '\f and \w scans'
_diffrn_radiation_type 'Mo K\a'
_diffrn_radiation_wavelength 0.71073
_diffrn_reflns_av_R_equivalents 0.1022
_diffrn_reflns_av_unetI/netI 0.0443
_diffrn_reflns_Laue_measured_fraction_full 0.9974
_diffrn_reflns_Laue_measured_fraction_max 0.9974
_diffrn_reflns_limit_h_max 15
_diffrn_reflns_limit_h_min -15
_diffrn_reflns_limit_k_max 41
_diffrn_reflns_limit_k_min -41
_diffrn_reflns_limit_l_max 77
_diffrn_reflns_limit_l_min -76
_diffrn_reflns_number 80872
_diffrn_reflns_point_group_measured_fraction_full 0.9974
_diffrn_reflns_point_group_measured_fraction_max 0.9974
_diffrn_reflns_theta_full 24.9979
_diffrn_reflns_theta_max 25.00
_diffrn_reflns_theta_min 2.95
_exptl_absorpt_coefficient_mu 1.077
_exptl_absorpt_correction_type multi-scan
_exptl_crystal_colour yellow
_exptl_crystal_colour_primary yellow
_exptl_crystal_density_diffrn 1.501
_exptl_crystal_description prism
_exptl_crystal_F_000 9685.298
_exptl_crystal_size_max 0.13
_exptl_crystal_size_mid 0.09
_exptl_crystal_size_min 0.05
_exptl_transmission_factor_max 0.764
_exptl_transmission_factor_min 0.637
_refine_diff_density_max 0.8243
_refine_diff_density_min -0.8860
_refine_diff_density_rms 0.1027
_refine_ls_d_res_high 0.8409
_refine_ls_d_res_low 6.9066
_refine_ls_goodness_of_fit_ref 1.1344
_refine_ls_hydrogen_treatment mixed
_refine_ls_matrix_type full
_refine_ls_number_constraints 35
_refine_ls_number_parameters 369
_refine_ls_number_reflns 4587
_refine_ls_number_restraints 199
_refine_ls_restrained_S_all 1.1017
_refine_ls_R_factor_all 0.0898
_refine_ls_R_factor_gt 0.0623
_refine_ls_shift/su_max 0.0009
_refine_ls_shift/su_mean 0.0000
_refine_ls_structure_factor_coef Fsqd
_refine_ls_weighting_details 'w=1/[\s^2^(Fo^2^)+(0.1066P)^2^+133.9481P] where P=(Fo^2^+2Fc^2^)/3'
_refine_ls_weighting_scheme calc
_refine_ls_wR_factor_gt 0.1813
_refine_ls_wR_factor_ref 0.2169
_reflns_Friedel_coverage 0.0
_reflns_limit_h_max 13
_reflns_limit_h_min 0
_reflns_limit_k_max 37
_reflns_limit_k_min 0
_reflns_limit_l_max 68
_reflns_limit_l_min 0
_reflns_number_gt 3216
_reflns_number_total 4587
_reflns_threshold_expression I>=2u(I)
_cod_data_source_file d2dt01790c2.cif
_cod_data_source_block 17febb_a
_cod_original_sg_symbol_H-M 'F d d d'
_cod_original_formula_sum 'C25 H22 N4 O7 S1 Zn1'
_cod_database_code 7710949
_olex2_refinement_description
;
1. Fixed Uiso
 At 1.2 times of:
  All C(H) groups, All N(H) groups
2. Restrained distances
 S1-C22A
 with sigma of 0.04
 C20-C22A
 with sigma of 0.04
 O4-C25
 with sigma of 0.02
 O3-C25
 with sigma of 0.02
 O2-C20
 with sigma of 0.02
 C21A-C24A
 with sigma of 0.04
 O4-C24A
 with sigma of 0.04
 O1-O2
 with sigma of 0.04
 O3-C24A
 with sigma of 0.04
 C21A-C23A
 with sigma of 0.04
 C25-C24A
 with sigma of 0.02
 S1-C21A
 with sigma of 0.02
 Zn1-O1
 with sigma of 0.02
 Zn2-C25
 with sigma of 0.04
 C25-C23A
 with sigma of 0.04
 S1-C23A
 with sigma of 0.04
 O2-C21A
 with sigma of 0.04
 S1-C24A
 with sigma of 0.02
 C21A-C22A
 with sigma of 0.02
 C22A-C24A
 with sigma of 0.04
 O1-C20
 with sigma of 0.02
 C22A-C23A
 with sigma of 0.02
 S1-C25
 with sigma of 0.04
 O1-C21A
 with sigma of 0.04
 Zn2-O4
 with sigma of 0.02
 Zn1-C20
 with sigma of 0.04
 C20-C21A
 with sigma of 0.02
 O4-O3
 with sigma of 0.04
 C23A-C24A
 with sigma of 0.02
 S1-C20
 with sigma of 0.04
 S1-C21A \\sim S1a-C21b
 with sigma of 0.02
 S1-C24A \\sim S1a-C24b
 with sigma of 0.02
 Zn2-O4 \\sim Zn2-O4a
 with sigma of 0.02
 Zn1-O1 \\sim Zn1-O1a
 with sigma of 0.02
 Zn1-C20 \\sim Zn1-C20a
 with sigma of 0.02
 O4-C25 \\sim O4a-C25a
 with sigma of 0.02
 O1-C20 \\sim O1a-C20a
 with sigma of 0.02
 O3-C25 \\sim O3a-C25a
 with sigma of 0.02
 O2-C20 \\sim O2a-C20a
 with sigma of 0.02
 C20-C21A \\sim C20a-C21b
 with sigma of 0.02
 C25-C24A \\sim C25a-C24b
 with sigma of 0.02
 C21A-C22A \\sim C21b-C22b
 with sigma of 0.02
 C22A-C23A \\sim C22b-C23b
 with sigma of 0.02
 C23A-C24A \\sim C23b-C24b
 with sigma of 0.02
 S1-C20 \\sim S1a-C20a
 with sigma of 0.04
 S1-C25 \\sim S1a-C25a
 with sigma of 0.04
 S1-C22A \\sim S1a-C22b
 with sigma of 0.04
 S1-C23A \\sim S1a-C23b
 with sigma of 0.04
 Zn2-C25 \\sim Zn2-C25a
 with sigma of 0.04
 Zn1-O1 \\sim Zn1-O1a
 with sigma of 0.04
 Zn1-O2 \\sim Zn1-O2a
 with sigma of 0.04
 Zn1-C20 \\sim Zn1-C20a
 with sigma of 0.04
 Zn1-C21A \\sim Zn1-C21b
 with sigma of 0.04
 O4-O3 \\sim O4a-O3a
 with sigma of 0.04
 O4-C24A \\sim O4a-C24b
 with sigma of 0.04
 O1-O2 \\sim O1a-O2a
 with sigma of 0.04
 O1-C21A \\sim O1a-C21b
 with sigma of 0.04
 O3-C24A \\sim O3a-C24b
 with sigma of 0.04
 O2-C21A \\sim O2a-C21b
 with sigma of 0.04
 C20-C22A \\sim C20a-C22b
 with sigma of 0.04
 C25-C23A \\sim C25a-C23b
 with sigma of 0.04
 C21A-C23A \\sim C21b-C23b
 with sigma of 0.04
 C21A-C24A \\sim C21b-C24b
 with sigma of 0.04
 C22A-C24A \\sim C22b-C24b
 with sigma of 0.04
3. Uiso/Uaniso restraints and constraints
S1a \\sim C22b \\sim H23b \\sim O4a \\sim C24b \\sim O1a \\sim C21b \\sim O3a
\\sim C23b \\sim O2a \\sim H22b \\sim C20a \\sim C25a: within 2A with sigma of
0.01 and sigma for terminal atoms of 0.02 within 2A
: with sigma of 0.05 and sigma for terminal atoms of 0.1
4. Rigid body (RIGU) restrains
 O1, C20, O2, C21A, C24A, S1, C22A, C23A, C25, O3, O4
 with sigma for 1-2 distances of 0.004 and sigma for 1-3 distances of 0.004
 with sigma for 1-2 distances of 0.004 and sigma for 1-3 distances of 0.004
5. Others
 Sof(S1a)=Sof(O4a)=Sof(O1a)=Sof(O3a)=Sof(O2a)=Sof(C20a)=Sof(C25a)=Sof(C21b)=
 Sof(C22b)=Sof(H22b)=Sof(C23b)=Sof(H23b)=Sof(C24b)=Sof(H22b)=Sof(H23b)=1-FVAR(1)
 Sof(S1)=Sof(O4)=Sof(O1)=Sof(O3)=Sof(O2)=Sof(C20)=Sof(C25)=Sof(C21A)=Sof(C22A)=
 Sof(H22A)=Sof(C23A)=Sof(H23A)=Sof(C24A)=Sof(H22A)=Sof(H23A)=FVAR(1)
 Fixed Uiso: H22b(0.06) H23b(0.06)
6.a Ternary CH refined with riding coordinates:
 C1(H1a)
6.b Aromatic/amide H refined with riding coordinates:
 N1(H1), C17(H17), C19(H19), C8(H8), C5(H5), C7(H7), C12(H12), C18(H18),
 C6(H6), C16(H16), C13(H13), C10(H10), C11(H11), C22A(H22A), C23A(H23A),
 C22b(H22b), C23b(H23b)
;
_smtbx_masks_special_details
;
A solvent mask was calculated and 968 electrons were 
found in a volume of 4688\%A^3^ in 2 voids per unit cell. 
This is consistent with the presence of 3[H2O] per Formula Unit 
which account for 960 electrons per unit cell.
;
_smtbx_masks_void_probe_radius 1.2
_smtbx_masks_void_truncation_radius 1.2
_olex2_submission_special_instructions 'No special instructions were received'

loop_
_space_group_symop_id
_space_group_symop_operation_xyz
1 x,y,z
2 x,-y+1/4,-z+1/4
3 -x+1/4,y,-z+1/4
4 -x+1/4,-y+1/4,z
5 -x,-y,-z
6 -x,y-1/4,z-1/4
7 x-1/4,-y,z-1/4
8 x-1/4,y-1/4,-z
9 x,y+1/2,z+1/2
10 x,-y+3/4,-z+3/4
11 -x+1/4,y+1/2,-z+3/4
12 -x+1/4,-y+3/4,z+1/2
13 -x,-y+1/2,-z+1/2
14 -x,y+1/4,z+1/4
15 x-1/4,-y+1/2,z+1/4
16 x-1/4,y+1/4,-z+1/2
17 x+1/2,y,z+1/2
18 x+1/2,-y+1/4,-z+3/4
19 -x+3/4,y,-z+3/4
20 -x+3/4,-y+1/4,z+1/2
21 -x+1/2,-y,-z+1/2
22 -x+1/2,y-1/4,z+1/4
23 x+1/4,-y,z+1/4
24 x+1/4,y-1/4,-z+1/2
25 x+1/2,y+1/2,z
26 x+1/2,-y+3/4,-z+1/4
27 -x+3/4,y+1/2,-z+1/4
28 -x+3/4,-y+3/4,z
29 -x+1/2,-y+1/2,-z
30 -x+1/2,y+1/4,z-1/4
31 x+1/4,-y+1/2,z-1/4
32 x+1/4,y+1/4,-z

loop_
_atom_site_label
_atom_site_type_symbol
_atom_site_fract_x
_atom_site_fract_y
_atom_site_fract_z
_atom_site_U_iso_or_equiv
_atom_site_adp_type
_atom_site_occupancy
_atom_site_site_symmetry_order
_atom_site_refinement_flags_posn
_atom_site_refinement_flags_adp
_atom_site_refinement_flags_occupancy
_atom_site_disorder_group
S1 S 0.63575(17) 0.47232(6) 0.32511(3) 0.0523(6) Uani 0.759(4) 1 D U . 1
Zn2 Zn 0.875 0.58447(3) 0.375 0.0481(3) Uani 1.000000 2 DS T P .
Zn1 Zn 0.375 0.375 0.280344(14) 0.0561(3) Uani 1.000000 2 DS T P .
O4 O 0.7128(7) 0.5644(2) 0.36751(13) 0.0593(19) Uani 0.759(4) 1 D U . 1
N4 N 0.5817(4) 0.37384(14) 0.15109(7) 0.0489(10) Uani 1.000000 1 . . . .
O1 O 0.4945(7) 0.4107(2) 0.29686(11) 0.0579(17) Uani 0.759(4) 1 D U . 1
N2 N 0.4900(5) 0.29482(15) 0.22565(8) 0.0671(14) Uani 1.000000 1 . . . .
O3 O 0.8277(6) 0.52298(17) 0.34771(10) 0.0625(14) Uani 0.759(4) 1 D U . 1
N3 N 0.4467(5) 0.32995(15) 0.25794(8) 0.0678(14) Uani 1.000000 1 . . . .
N1 N 0.3590(6) 0.26677(18) 0.19931(9) 0.0830(17) Uani 1.000000 1 . . . .
H1 H 0.3449(6) 0.24481(18) 0.19090(9) 0.100(2) Uiso 1.000000 1 R . . .
C15 C 0.5132(5) 0.31564(16) 0.18472(9) 0.0548(13) Uani 1.000000 1 . . . .
O2 O 0.3226(6) 0.42654(19) 0.31227(10) 0.0683(16) Uani 0.759(4) 1 D U . 1
C2 C 0.2659(6) 0.28778(19) 0.20993(11) 0.0696(17) Uani 1.000000 1 . . . .
C4 C 0.2892(6) 0.31283(18) 0.22969(11) 0.0657(16) Uani 1.000000 1 . . . .
C17 C 0.6313(6) 0.37327(18) 0.17175(9) 0.0643(16) Uani 1.000000 1 . . . .
H17 H 0.6908(6) 0.39265(18) 0.17482(9) 0.0772(19) Uiso 1.000000 1 R . . .
C19 C 0.4596(6) 0.3174(2) 0.16391(10) 0.0665(16) Uani 1.000000 1 . . . .
H19 H 0.3992(6) 0.2986(2) 0.16048(10) 0.0798(19) Uiso 1.000000 1 R . . .
C8 C 0.1528(7) 0.2818(2) 0.20339(12) 0.081(2) Uani 1.000000 1 . . . .
H8 H 0.1379(7) 0.2647(2) 0.19062(12) 0.097(2) Uiso 1.000000 1 R . . .
C1 C 0.4774(6) 0.28082(18) 0.20206(9) 0.0664(16) Uani 1.000000 1 . . . .
H1a H 0.5289(6) 0.25628(18) 0.19974(9) 0.080(2) Uiso 1.000000 1 R . . .
C20 C 0.4325(9) 0.4324(3) 0.31107(13) 0.0500(16) Uani 0.759(4) 1 D U . 1
C5 C 0.1914(6) 0.33002(17) 0.24161(10) 0.0649(16) Uani 1.000000 1 . . . .
H5 H 0.2026(6) 0.34555(17) 0.25510(10) 0.078(2) Uiso 1.000000 1 R . . .
C7 C 0.0634(7) 0.2990(2) 0.21428(13) 0.0815(19) Uani 1.000000 1 . . . .
H7 H -0.0120(7) 0.2942(2) 0.20889(13) 0.098(2) Uiso 1.000000 1 R . . .
C12 C 0.7903(6) 0.2878(2) 0.25076(13) 0.0756(18) Uani 1.000000 1 . . . .
H12 H 0.8655(6) 0.2772(2) 0.24863(13) 0.091(2) Uiso 1.000000 1 R . . .
C3 C 0.4093(6) 0.31441(17) 0.23849(10) 0.0619(15) Uani 1.000000 1 . . . .
C18 C 0.4946(6) 0.3471(2) 0.14775(9) 0.0660(16) Uani 1.000000 1 . . . .
H18 H 0.4545(6) 0.3483(2) 0.13379(9) 0.0792(19) Uiso 1.000000 1 R . . .
C6 C 0.0795(6) 0.3237(2) 0.23316(13) 0.0747(18) Uani 1.000000 1 . . . .
H6 H 0.0157(6) 0.3363(2) 0.24042(13) 0.090(2) Uiso 1.000000 1 R . . .
C9 C 0.5700(6) 0.31824(18) 0.25832(11) 0.0629(15) Uani 1.000000 1 . . . .
C16 C 0.5992(7) 0.3455(2) 0.18879(10) 0.079(2) Uani 1.000000 1 . . . .
H16 H 0.6354(7) 0.3468(2) 0.20316(10) 0.095(2) Uiso 1.000000 1 R . . .
C14 C 0.5969(6) 0.2961(2) 0.23872(10) 0.0677(17) Uani 1.000000 1 . . . .
C25 C 0.7277(7) 0.5344(3) 0.35417(17) 0.0543(19) Uani 0.759(4) 1 D U . 1
C13 C 0.7057(7) 0.2804(2) 0.23459(11) 0.0734(18) Uani 1.000000 1 . . . .
H13 H 0.7220(7) 0.2651(2) 0.22122(11) 0.088(2) Uiso 1.000000 1 R . . .
C10 C 0.6501(6) 0.3275(2) 0.27446(11) 0.0705(17) Uani 1.000000 1 . . . .
H10 H 0.6315(6) 0.3436(2) 0.28742(11) 0.085(2) Uiso 1.000000 1 R . . .
C11 C 0.7631(7) 0.3118(2) 0.27084(13) 0.086(2) Uani 1.000000 1 . . . .
H11 H 0.8211(7) 0.3172(2) 0.28171(13) 0.104(3) Uiso 1.000000 1 R . . .
C21A C 0.4883(6) 0.4618(2) 0.32668(11) 0.0512(16) Uani 0.759(4) 1 D U . 1
C22A C 0.4350(7) 0.4864(2) 0.34281(11) 0.0555(17) Uani 0.759(4) 1 D U . 1
C23A C 0.5128(6) 0.5136(2) 0.35398(12) 0.0563(18) Uani 0.759(4) 1 D U . 1
C24A C 0.6234(7) 0.5098(2) 0.34624(12) 0.0500(15) Uani 0.759(4) 1 D U . 1
S1a S 0.5638(7) 0.4960(2) 0.33491(12) 0.070(2) Uani 0.241(4) 1 D U . 2
O4a O 0.876(2) 0.5293(7) 0.3560(4) 0.096(7) Uiso 0.241(4) 1 D . . 2
O1a O 0.373(2) 0.4371(8) 0.3072(5) 0.090(7) Uiso 0.241(4) 1 D . . 2
O3a O 0.704(3) 0.5673(11) 0.3612(6) 0.085(9) Uiso 0.241(4) 1 D . . 2
O2a O 0.515(2) 0.3979(8) 0.2980(5) 0.070(7) Uiso 0.241(4) 1 D . . 2
C20a C 0.477(2) 0.4279(9) 0.3093(6) 0.068(6) Uiso 0.241(4) 1 D . . 2
C25a C 0.762(3) 0.5322(11) 0.3552(9) 0.087(7) Uiso 0.241(4) 1 D . . 2
C21b C 0.570(2) 0.4484(7) 0.3219(4) 0.068(4) Uiso 0.241(4) 1 D . . 2
C22b C 0.677(2) 0.4331(8) 0.3240(5) 0.078(6) Uiso 0.241(4) 1 D . . 2
C23b C 0.755(2) 0.4589(8) 0.3368(5) 0.089(6) Uiso 0.241(4) 1 D . . 2
C24b C 0.704(2) 0.4944(7) 0.3433(5) 0.075(4) Uiso 0.241(4) 1 D . . 2
H22A H 0.3554(7) 0.4852(2) 0.34605(11) 0.067(2) Uiso 0.759(4) 1 R . . 1
H23A H 0.4907(6) 0.5324(2) 0.36557(12) 0.068(2) Uiso 0.759(4) 1 R . . 1
H22b H 0.699(2) 0.4072(8) 0.3176(5) 0.10(2) Uiso 0.241(4) 1 R . . 2
H23b H 0.833(2) 0.4517(8) 0.3401(5) 0.10(2) Uiso 0.241(4) 1 R . . 2

loop_
_atom_site_aniso_label
_atom_site_aniso_U_11
_atom_site_aniso_U_22
_atom_site_aniso_U_33
_atom_site_aniso_U_12
_atom_site_aniso_U_13
_atom_site_aniso_U_23
S1 0.0647(12) 0.0495(11) 0.0427(10) -0.0116(8) 0.0092(8) -0.0079(7)
Zn2 0.0531(5) 0.0540(5) 0.0371(5) -0.000000 0.0031(4) 0.000000
Zn1 0.0800(7) 0.0471(5) 0.0413(5) -0.0179(4) -0.000000 0.000000
O4 0.068(4) 0.060(3) 0.050(4) -0.011(2) 0.004(3) -0.011(2)
N4 0.050(2) 0.056(2) 0.041(2) 0.002(2) 0.0015(19) -0.0002(19)
O1 0.071(4) 0.057(4) 0.045(3) -0.004(3) -0.002(2) -0.001(2)
N2 0.103(4) 0.051(3) 0.047(3) -0.013(3) 0.013(3) 0.001(2)
O3 0.061(3) 0.061(3) 0.065(4) -0.011(2) 0.010(2) -0.015(2)
N3 0.098(4) 0.056(3) 0.050(3) -0.018(3) 0.008(3) 0.002(2)
N1 0.110(5) 0.073(4) 0.066(3) -0.039(3) 0.011(3) -0.012(3)
C15 0.070(4) 0.046(3) 0.048(3) 0.000(3) 0.008(3) 0.001(2)
O2 0.066(3) 0.081(4) 0.057(3) -0.011(2) -0.001(2) -0.010(3)
C2 0.091(5) 0.057(3) 0.061(4) -0.025(3) 0.010(3) 0.004(3)
C4 0.069(4) 0.050(3) 0.078(4) -0.022(3) -0.008(3) 0.023(3)
C17 0.095(5) 0.053(3) 0.045(3) -0.015(3) -0.011(3) 0.005(2)
C19 0.075(4) 0.073(4) 0.052(3) -0.020(3) 0.004(3) 0.001(3)
C8 0.096(6) 0.087(5) 0.059(4) -0.030(4) -0.020(4) 0.004(3)
C1 0.095(5) 0.053(3) 0.051(3) -0.010(3) 0.012(3) -0.001(3)
C20 0.065(4) 0.052(4) 0.033(3) -0.013(2) -0.006(2) 0.005(2)
C5 0.093(5) 0.046(3) 0.056(3) -0.020(3) -0.017(3) 0.005(3)
C7 0.084(5) 0.081(5) 0.080(5) -0.017(4) -0.017(4) 0.006(4)
C12 0.064(4) 0.077(4) 0.087(5) 0.007(3) 0.018(4) 0.023(4)
C3 0.088(4) 0.046(3) 0.052(3) -0.011(3) 0.010(3) 0.007(2)
C18 0.066(4) 0.088(4) 0.044(3) -0.009(3) -0.006(3) 0.010(3)
C6 0.072(4) 0.061(4) 0.091(5) -0.019(3) -0.006(4) 0.003(3)
C9 0.074(4) 0.055(3) 0.060(4) -0.005(3) 0.004(3) 0.015(3)
C16 0.126(6) 0.071(4) 0.040(3) -0.030(4) -0.014(3) 0.013(3)
C14 0.079(4) 0.068(4) 0.055(4) -0.021(3) -0.006(3) 0.024(3)
C25 0.061(4) 0.056(4) 0.046(4) -0.010(2) 0.008(2) -0.005(2)
C13 0.090(5) 0.067(4) 0.062(4) -0.007(4) 0.017(4) 0.015(3)
C10 0.077(5) 0.079(4) 0.056(4) -0.011(3) 0.006(3) 0.004(3)
C11 0.086(5) 0.099(5) 0.074(5) -0.014(4) -0.019(4) 0.035(4)
C21A 0.063(4) 0.049(3) 0.042(3) -0.008(2) 0.0011(19) 0.0002(19)
C22A 0.057(4) 0.064(4) 0.046(3) -0.008(2) 0.000(2) -0.008(2)
C23A 0.060(3) 0.062(4) 0.047(4) -0.008(2) 0.004(2) -0.009(2)
C24A 0.060(3) 0.046(3) 0.044(3) -0.0068(19) 0.0054(19) -0.003(2)
S1a 0.099(5) 0.054(3) 0.058(4) -0.015(2) 0.012(3) -0.008(2)

loop_
_atom_type_symbol
_atom_type_scat_dispersion_real
_atom_type_scat_dispersion_imag
_atom_type_scat_Cromer_Mann_a1
_atom_type_scat_Cromer_Mann_a2
_atom_type_scat_Cromer_Mann_a3
_atom_type_scat_Cromer_Mann_a4
_atom_type_scat_Cromer_Mann_b1
_atom_type_scat_Cromer_Mann_b2
_atom_type_scat_Cromer_Mann_b3
_atom_type_scat_Cromer_Mann_b4
_atom_type_scat_Cromer_Mann_c
_atom_type_scat_source
_atom_type_scat_dispersion_source
C 0.00347 0.00161 2.31000 1.02000 1.58860 0.86500 20.84390 10.20750 0.56870 51.65120 0.21560 'International Tables Volume C Table 6.1.1.4 (pp. 500-502)' 'Henke, Gullikson and Davis, At. Data and Nucl. Data Tables, 1993, 54, 2'
H 0.00000 0.00000 0.49300 0.32291 0.14019 0.04081 10.51090 26.12570 3.14236 57.79970 0.00304 'International Tables Volume C Table 6.1.1.4 (pp. 500-502)' 'Henke, Gullikson and Davis, At. Data and Nucl. Data Tables, 1993, 54, 2'
N 0.00653 0.00323 12.21260 3.13220 2.01250 1.16630 0.00570 9.89330 28.99750 0.58260 -11.52900 'International Tables Volume C Table 6.1.1.4 (pp. 500-502)' 'Henke, Gullikson and Davis, At. Data and Nucl. Data Tables, 1993, 54, 2'
O 0.01158 0.00611 3.04850 2.28680 1.54630 0.86700 13.27710 5.70110 0.32390 32.90890 0.25080 'International Tables Volume C Table 6.1.1.4 (pp. 500-502)' 'Henke, Gullikson and Davis, At. Data and Nucl. Data Tables, 1993, 54, 2'
S 0.12424 0.12443 6.90530 5.20340 1.43790 1.58630 1.46790 22.21510 0.25360 56.17200 0.86690 'International Tables Volume C Table 6.1.1.4 (pp. 500-502)' 'Henke, Gullikson and Davis, At. Data and Nucl. Data Tables, 1993, 54, 2'
Zn 0.31207 1.46666 14.07430 7.03180 5.16520 2.41000 3.26550 0.23330 10.31630 58.70970 1.30410 'International Tables Volume C Table 6.1.1.4 (pp. 500-502)' 'Henke, Gullikson and Davis, At. Data and Nucl. Data Tables, 1993, 54, 2'

loop_
_geom_angle_atom_site_label_1
_geom_angle_atom_site_label_2
_geom_angle_atom_site_label_3
_geom_angle
_geom_angle_site_symmetry_1
_geom_angle_site_symmetry_3
_geom_angle_publ_flag
C24A S1 C21A 90.8(3) . . ?
O4 Zn2 O4 143.4(4) 19_655 . y
N4 Zn2 O4 105.3(3) 23_565 19_655 y
N4 Zn2 O4 97.9(2) 21_665 19_655 y
N4 Zn2 O4 105.3(3) 21_665 . y
N4 Zn2 O4 97.9(2) 23_565 . y
N4 Zn2 N4 101.0(2) 23_565 21_665 y
O3 Zn2 O4 55.4(2) 19_655 19_655 y
O3 Zn2 O4 95.3(3) . 19_655 y
O3 Zn2 O4 95.3(3) 19_655 . y
O3 Zn2 O4 55.4(2) . . y
O3 Zn2 N4 152.14(18) 19_655 21_665 y
O3 Zn2 N4 152.14(18) . 23_565 y
O3 Zn2 N4 94.49(17) 19_655 23_565 y
O3 Zn2 N4 94.49(17) . 21_665 y
O3 Zn2 O3 81.7(3) . 19_655 y
O4a Zn2 O4 81.0(7) . 19_655 y
O4a Zn2 O4 68.0(7) 19_655 19_655 y
O4a Zn2 O4 81.0(7) 19_655 . y
O4a Zn2 O4 68.0(7) . . y
O4a Zn2 N4 158.7(7) 19_655 21_665 y
O4a Zn2 N4 158.7(7) . 23_565 y
O4a Zn2 N4 98.2(7) . 21_665 y
O4a Zn2 N4 98.2(7) 19_655 23_565 y
O4a Zn2 O3 72.0(7) . 19_655 y
O4a Zn2 O3 72.0(7) 19_655 . y
O4a Zn2 O3 14.4(7) . . y
O4a Zn2 O3 14.4(7) 19_655 19_655 y
O4a Zn2 O4a 64.8(15) 19_655 . y
O3a Zn2 O4 146.1(7) . 19_655 y
O3a Zn2 O4 9.6(11) . . y
O3a Zn2 O4 9.6(11) 19_655 19_655 y
O3a Zn2 O4 146.1(7) 19_655 . y
O3a Zn2 N4 95.9(10) . 21_665 y
O3a Zn2 N4 102.2(8) . 23_565 y
O3a Zn2 N4 95.9(10) 19_655 23_565 y
O3a Zn2 N4 102.2(8) 19_655 21_665 y
O3a Zn2 O3 52.8(8) . . y
O3a Zn2 O3 103.3(10) 19_655 . y
O3a Zn2 O3 103.3(10) . 19_655 y
O3a Zn2 O3 52.8(8) 19_655 19_655 y
O3a Zn2 O4a 66.5(9) . . y
O3a Zn2 O4a 88.9(12) 19_655 . y
O3a Zn2 O4a 66.5(9) 19_655 19_655 y
O3a Zn2 O4a 88.9(12) . 19_655 y
O3a Zn2 O3a 151.3(17) 19_655 . y
O1 Zn1 O1 123.1(4) . 28 y
N3 Zn1 O1 100.6(2) 28 . y
N3 Zn1 O1 114.0(3) 28 28 y
N3 Zn1 O1 100.6(2) . 28 y
N3 Zn1 O1 114.0(3) . . y
N3 Zn1 N3 103.2(3) 28 . y
O2 Zn1 O1 81.3(2) . 28 y
O2 Zn1 O1 57.0(2) 28 28 y
O2 Zn1 O1 57.0(2) . . y
O2 Zn1 O1 81.3(2) 28 . y
O2 Zn1 N3 168.9(2) . . y
O2 Zn1 N3 85.8(2) . 28 y
O2 Zn1 N3 85.8(2) 28 . y
O2 Zn1 N3 168.9(2) 28 28 y
O2 Zn1 O2 86.1(3) 28 . y
O1a Zn1 O1 43.3(6) 28 28 y
O1a Zn1 O1 97.7(7) 28 . y
O1a Zn1 O1 43.3(6) . . y
O1a Zn1 O1 97.7(7) . 28 y
O1a Zn1 N3 157.0(6) . . y
O1a Zn1 N3 157.0(6) 28 28 y
O1a Zn1 N3 81.6(7) . 28 y
O1a Zn1 N3 81.6(7) 28 . y
O1a Zn1 O2 16.6(6) . . y
O1a Zn1 O2 16.6(6) 28 28 y
O1a Zn1 O2 92.7(7) 28 . y
O1a Zn1 O2 92.7(7) . 28 y
O1a Zn1 O1a 102.8(13) 28 . y
O2a Zn1 O1 13.4(7) . . y
O2a Zn1 O1 119.6(7) 28 . y
O2a Zn1 O1 119.6(7) . 28 y
O2a Zn1 O1 13.4(7) 28 28 y
O2a Zn1 N3 104.1(7) 28 28 y
O2a Zn1 N3 112.5(8) 28 . y
O2a Zn1 N3 104.1(7) . . y
O2a Zn1 N3 112.5(8) . 28 y
O2a Zn1 O2 66.0(7) . . y
O2a Zn1 O2 70.9(8) 28 . y
O2a Zn1 O2 70.9(8) . 28 y
O2a Zn1 O2 66.0(7) 28 28 y
O2a Zn1 O1a 87.5(10) . 28 y
O2a Zn1 O1a 54.3(8) . . y
O2a Zn1 O1a 87.5(10) 28 . y
O2a Zn1 O1a 54.3(8) 28 28 y
O2a Zn1 O2a 119.6(16) 28 . y
C25 O4 Zn2 104.4(6) . 19_655 ?
C17 N4 Zn2 124.6(4) . 21_665 ?
C18 N4 Zn2 118.6(4) . 21_665 ?
C18 N4 C17 116.6(5) . . ?
C20 O1 Zn1 103.1(6) . 28 ?
C3 N2 C1 126.8(6) . . ?
C14 N2 C1 126.3(6) . . ?
C14 N2 C3 106.3(5) . . ?
C25 O3 Zn2 78.0(4) . 19_655 ?
C3 N3 Zn1 131.6(5) . 28 ?
C9 N3 Zn1 122.8(4) . 28 ?
C9 N3 C3 103.7(5) . . ?
C2 N1 H1 119.2(3) . . ?
C1 N1 H1 119.2(3) . . ?
C1 N1 C2 121.7(5) . . ?
C1 C15 C19 119.3(5) . . ?
C16 C15 C19 116.5(5) . . ?
C16 C15 C1 124.2(5) . . ?
C20 O2 Zn1 79.6(4) . . ?
C4 C2 N1 118.5(6) . . ?
C8 C2 N1 122.4(6) . . ?
C8 C2 C4 118.8(7) . . ?
C5 C4 C2 117.2(6) . . ?
C3 C4 C2 118.5(6) . . ?
C3 C4 C5 123.7(6) . . ?
H17 C17 N4 118.4(3) . . ?
C16 C17 N4 123.1(6) . . ?
C16 C17 H17 118.4(4) . . ?
H19 C19 C15 120.0(3) . . ?
C18 C19 C15 120.0(6) . . ?
C18 C19 H19 120.0(4) . . ?
H8 C8 C2 118.4(4) . . ?
C7 C8 C2 123.1(7) . . ?
C7 C8 H8 118.4(4) . . ?
N1 C1 N2 107.1(5) . . ?
C15 C1 N2 112.0(5) . . ?
C15 C1 N1 113.4(5) . . ?
H1a C1 N2 108.1(3) . . ?
H1a C1 N1 108.1(4) . . ?
H1a C1 C15 108.1(3) . . ?
O2 C20 O1 120.2(7) . . ?
C21A C20 O1 119.9(8) . . ?
C21A C20 O2 119.7(7) . . ?
H5 C5 C4 120.0(3) . . ?
C6 C5 C4 120.0(6) . . ?
C6 C5 H5 120.0(4) . . ?
H7 C7 C8 119.4(4) . . ?
C6 C7 C8 121.2(7) . . ?
C6 C7 H7 119.4(5) . . ?
C13 C12 H12 120.1(4) . . ?
C11 C12 H12 120.1(4) . . ?
C11 C12 C13 119.7(7) . . ?
N3 C3 N2 115.4(6) . . ?
C4 C3 N2 115.9(6) . . ?
C4 C3 N3 128.5(6) . . ?
C19 C18 N4 123.4(5) . . ?
H18 C18 N4 118.3(3) . . ?
H18 C18 C19 118.3(4) . . ?
C7 C6 C5 119.6(7) . . ?
H6 C6 C5 120.2(4) . . ?
H6 C6 C7 120.2(5) . . ?
C14 C9 N3 109.5(6) . . ?
C10 C9 N3 128.1(6) . . ?
C10 C9 C14 122.4(7) . . ?
C17 C16 C15 120.1(6) . . ?
H16 C16 C15 119.9(3) . . ?
H16 C16 C17 119.9(4) . . ?
C9 C14 N2 105.0(6) . . ?
C13 C14 N2 132.5(6) . . ?
C13 C14 C9 122.5(6) . . ?
O3 C25 O4 122.2(8) . . ?
C24A C25 O4 118.6(8) . . ?
C24A C25 O3 119.1(7) . . ?
C14 C13 C12 117.7(6) . . ?
H13 C13 C12 121.1(4) . . ?
H13 C13 C14 121.1(4) . . ?
H10 C10 C9 121.6(4) . . ?
C11 C10 C9 116.7(7) . . ?
C11 C10 H10 121.6(4) . . ?
C10 C11 C12 120.8(7) . . ?
H11 C11 C12 119.6(4) . . ?
H11 C11 C10 119.6(4) . . ?
C20 C21A S1 121.6(6) . . ?
C22A C21A S1 111.5(5) . . ?
C22A C21A C20 126.7(7) . . ?
C23A C22A C21A 112.5(7) . . ?
H22A C22A C21A 123.7(4) . . ?
H22A C22A C23A 123.7(4) . . ?
C24A C23A C22A 113.0(6) . . ?
H23A C23A C22A 123.5(4) . . ?
H23A C23A C24A 123.5(4) . . ?
C25 C24A S1 120.8(5) . . ?
C23A C24A S1 112.2(6) . . ?
C23A C24A C25 127.0(7) . . ?
C24b S1a C21b 93.8(11) . . ?
C25a O4a Zn2 87.3(16) . . ?
C20a O1a Zn1 82.5(14) . . ?
C25a O3a Zn2 82(2) . 19_655 ?
C20a O2a Zn1 105.2(18) . 28 ?
O2a C20a O1a 118(2) . . ?
C21b C20a O1a 131(2) . . ?
C21b C20a O2a 111(2) . . ?
O3a C25a O4a 123(3) . . ?
C24b C25a O4a 114(3) . . ?
C24b C25a O3a 123(3) . . ?
C20a C21b S1a 126.8(19) . . ?
C22b C21b S1a 108.5(17) . . ?
C22b C21b C20a 125(2) . . ?
C23b C22b C21b 115(2) . . ?
H22b C22b C21b 122.3(14) . . ?
H22b C22b C23b 122.3(15) . . ?
C24b C23b C22b 110(2) . . ?
H23b C23b C22b 124.8(15) . . ?
H23b C23b C24b 124.8(15) . . ?
C25a C24b S1a 121.8(19) . . ?
C23b C24b S1a 111.7(18) . . ?
C23b C24b C25a 126(2) . . ?

loop_
_geom_bond_atom_site_label_1
_geom_bond_atom_site_label_2
_geom_bond_distance
_geom_bond_site_symmetry_2
_geom_bond_publ_flag
S1 C21A 1.720(7) . ?
S1 C24A 1.706(7) . ?
Zn2 O4 2.005(8) . y
Zn2 O4 2.005(8) 19_655 y
Zn2 N4 2.060(4) 21_665 y
Zn2 N4 2.060(4) 23_565 y
Zn2 O3 2.555(5) 19_655 y
Zn2 O3 2.555(5) . y
Zn2 O4a 2.05(2) . y
Zn2 O4a 2.05(2) 19_655 y
Zn2 O3a 2.18(4) 19_655 y
Zn2 O3a 2.18(4) . y
Zn1 O1 2.009(7) 28 y
Zn1 O1 2.009(7) . y
Zn1 N3 2.088(5) 28 y
Zn1 N3 2.088(5) . y
Zn1 O2 2.530(6) . y
Zn1 O2 2.530(6) 28 y
Zn1 O1a 2.50(2) . y
Zn1 O1a 2.50(2) 28 y
Zn1 O2a 2.03(3) 28 y
Zn1 O2a 2.03(3) . y
O4 C25 1.230(10) . ?
N4 C17 1.324(7) . ?
N4 C18 1.317(7) . ?
O1 C20 1.283(10) . ?
N2 C1 1.443(7) . ?
N2 C3 1.335(8) . ?
N2 C14 1.438(8) . ?
O3 C25 1.255(10) . ?
N3 C3 1.300(7) . ?
N3 C9 1.456(8) . ?
N1 H1 0.8600 . ?
N1 C2 1.395(9) . ?
N1 C1 1.433(8) . ?
C15 C19 1.353(8) . ?
C15 C1 1.541(7) . ?
C15 C16 1.380(8) . ?
O2 C20 1.272(11) . ?
C2 C4 1.414(9) . ?
C2 C8 1.360(9) . ?
C4 C5 1.422(9) . ?
C4 C3 1.465(9) . ?
C17 H17 0.9300 . ?
C17 C16 1.367(8) . ?
C19 H19 0.9300 . ?
C19 C18 1.381(8) . ?
C8 H8 0.9300 . ?
C8 C7 1.317(10) . ?
C1 H1a 0.9800 . ?
C20 C21A 1.441(9) . ?
C5 H5 0.9300 . ?
C5 C6 1.384(9) . ?
C7 H7 0.9300 . ?
C7 C6 1.352(9) . ?
C12 H12 0.9300 . ?
C12 C13 1.367(9) . ?
C12 C11 1.422(10) . ?
C18 H18 0.9300 . ?
C6 H6 0.9300 . ?
C9 C14 1.367(9) . ?
C9 C10 1.341(9) . ?
C16 H16 0.9300 . ?
C14 C13 1.359(9) . ?
C25 C24A 1.494(10) . ?
C13 H13 0.9300 . ?
C10 H10 0.9300 . ?
C10 C11 1.398(10) . ?
C11 H11 0.9300 . ?
C21A C22A 1.357(9) . ?
C22A C23A 1.393(9) . ?
C22A H22A 0.9300 . ?
C23A C24A 1.346(10) . ?
C23A H23A 0.9300 . ?
S1a C21b 1.68(2) . ?
S1a C24b 1.67(2) . ?
O4a C25a 1.31(3) . ?
O1a C20a 1.23(3) . ?
O3a C25a 1.34(3) . ?
O2a C20a 1.23(3) . ?
C20a C21b 1.44(2) . ?
C25a C24b 1.53(3) . ?
C21b C22b 1.33(3) . ?
C22b C23b 1.42(3) . ?
C22b H22b 0.9300 . ?
C23b C24b 1.32(3) . ?
C23b H23b 0.9300 . ?

loop_
_geom_torsion_atom_site_label_1
_geom_torsion_atom_site_label_2
_geom_torsion_atom_site_label_3
_geom_torsion_atom_site_label_4
_geom_torsion
_geom_torsion_site_symmetry_1
_geom_torsion_site_symmetry_2
_geom_torsion_site_symmetry_3
_geom_torsion_site_symmetry_4
_geom_torsion_publ_flag
S1 C21A C20 O1 6.0(7) . . . . ?
S1 C21A C20 O2 -177.7(7) . . . . ?
S1 C21A C22A C23A -0.2(6) . . . . ?
S1 C24A C25 O4 171.8(9) . . . . ?
S1 C24A C25 O3 -10.7(7) . . . . ?
S1 C24A C23A C22A -0.5(6) . . . . ?
Zn2 O4 C25 O3 -1.4(7) 19_655 . . . ?
Zn2 O4 C25 O3 -1.4(7) . . . . ?
Zn2 O4 C25 C24A 176.0(5) 19_655 . . . ?
Zn2 O4 C25 C24A 176.0(5) . . . . ?
Zn2 N4 C17 C16 179.0(5) 7_565 . . . ?
Zn2 N4 C17 C16 179.0(5) 21_665 . . . ?
Zn2 N4 C18 C19 178.9(5) 7_565 . . . ?
Zn2 N4 C18 C19 178.9(5) 21_665 . . . ?
Zn2 O3 C25 O4 1.1(7) 19_655 . . . ?
Zn2 O3 C25 O4 1.1(7) . . . . ?
Zn2 O3 C25 C24A -176.3(3) 19_655 . . . ?
Zn2 O3 C25 C24A -176.3(3) . . . . ?
Zn2 O4a C25a O3a 13(3) 19_655 . . . ?
Zn2 O4a C25a O3a 13(3) . . . . ?
Zn2 O4a C25a C24b -175.8(16) . . . . ?
Zn2 O4a C25a C24b -175.8(16) 19_655 . . . ?
Zn2 O3a C25a O4a -12(3) . . . . ?
Zn2 O3a C25a O4a -12(3) 19_655 . . . ?
Zn2 O3a C25a C24b 177.3(14) 19_655 . . . ?
Zn2 O3a C25a C24b 177.3(14) . . . . ?
Zn1 O1 C20 O2 2.4(6) 28 . . . ?
Zn1 O1 C20 O2 2.4(6) . . . . ?
Zn1 O1 C20 C21A 178.7(4) . . . . ?
Zn1 O1 C20 C21A 178.7(4) 28 . . . ?
Zn1 N3 C3 N2 162.8(5) 28 . . . ?
Zn1 N3 C3 N2 162.8(5) . . . . ?
Zn1 N3 C3 C4 -22.2(6) . . . . ?
Zn1 N3 C3 C4 -22.2(6) 28 . . . ?
Zn1 N3 C9 C14 -166.1(4) . . . . ?
Zn1 N3 C9 C14 -166.1(4) 28 . . . ?
Zn1 N3 C9 C10 12.3(5) 28 . . . ?
Zn1 N3 C9 C10 12.3(5) . . . . ?
Zn1 O2 C20 O1 -1.9(5) . . . . ?
Zn1 O2 C20 O1 -1.9(5) 28 . . . ?
Zn1 O2 C20 C21A -178.2(3) 28 . . . ?
Zn1 O2 C20 C21A -178.2(3) . . . . ?
Zn1 O1a C20a O2a 1(2) 28 . . . ?
Zn1 O1a C20a O2a 1(2) . . . . ?
Zn1 O1a C20a C21b 175.9(16) 28 . . . ?
Zn1 O1a C20a C21b 175.9(16) . . . . ?
Zn1 O2a C20a O1a -2(3) 28 . . . ?
Zn1 O2a C20a O1a -2(3) . . . . ?
Zn1 O2a C20a C21b -177(2) 28 . . . ?
Zn1 O2a C20a C21b -177(2) . . . . ?
O4 C25 C24A C23A -7.8(13) . . . . ?
N4 C17 C16 C15 1.5(8) . . . . ?
N4 C18 C19 C15 2.2(8) . . . . ?
O1 C20 C21A C22A -179.0(7) . . . . ?
N2 C1 N1 C2 38.1(6) . . . . ?
N2 C1 C15 C19 -149.0(6) . . . . ?
N2 C1 C15 C16 32.0(7) . . . . ?
N2 C3 N3 C9 -1.3(5) . . . . ?
N2 C3 C4 C2 6.0(6) . . . . ?
N2 C3 C4 C5 176.7(4) . . . . ?
N2 C14 C9 N3 1.4(5) . . . . ?
N2 C14 C9 C10 -177.1(4) . . . . ?
N2 C14 C13 C12 179.0(7) . . . . ?
O3 C25 C24A C23A 169.7(7) . . . . ?
N3 C3 C4 C2 -169.0(6) . . . . ?
N3 C3 C4 C5 1.8(7) . . . . ?
N3 C9 C14 C13 -178.8(4) . . . . ?
N3 C9 C10 C11 179.1(6) . . . . ?
N1 C2 C4 C5 -173.3(5) . . . . ?
N1 C2 C4 C3 -1.9(6) . . . . ?
N1 C2 C8 C7 175.0(6) . . . . ?
N1 C1 C15 C19 -27.6(6) . . . . ?
N1 C1 C15 C16 153.3(6) . . . . ?
O2 C20 C21A C22A -2.7(11) . . . . ?
C2 C4 C5 C6 -3.0(6) . . . . ?
C2 C8 C7 C6 -1.0(8) . . . . ?
C4 C5 C6 C7 3.8(6) . . . . ?
C8 C7 C6 C5 -1.8(8) . . . . ?
C20 C21A C22A C23A -175.7(8) . . . . ?
C12 C13 C14 C9 -0.7(7) . . . . ?
C12 C11 C10 C9 0.9(7) . . . . ?
C25 C24A C23A C22A 179.2(9) . . . . ?
C21A C22A C23A C24A 0.5(7) . . . . ?
S1a C21b C20a O1a -9(3) . . . . ?
S1a C21b C20a O2a 166(3) . . . . ?
S1a C21b C22b C23b 2(2) . . . . ?
S1a C24b C25a O4a -166(4) . . . . ?
S1a C24b C25a O3a 5(3) . . . . ?
S1a C24b C23b C22b 1(2) . . . . ?
O4a C25a C24b C23b 8(6) . . . . ?
O1a C20a C21b C22b 175(4) . . . . ?
O3a C25a C24b C23b 179(4) . . . . ?
O2a C20a C21b C22b -10(4) . . . . ?
C20a C21b C22b C23b 179(3) . . . . ?
C25a C24b C23b C22b -173(4) . . . . ?
C21b C22b C23b C24b -2(3) . . . . ?

loop_
_restr_equal_distance_atom_site_label_1
_restr_equal_distance_atom_site_label_2
_restr_equal_distance_site_symmetry_2
_restr_equal_distance_class_id
S1 C20 1 45
S1 C20 1 30
S1 C25 1 46
S1 C25 1 23
S1 C21A 1 12
S1 C21A 1 31
S1 C22A 1 1
S1 C22A 1 47
S1 C23A 1 48
S1 C23A 1 16
S1 C24A 1 32
S1 C24A 1 18
Zn2 O4 1 33
Zn2 O4 1 25
Zn2 C25 1 14
Zn2 C25 1 49
Zn2 O4a 1 33
Zn2 C25a 1 49
Zn1 O1 1 34
Zn1 O1 1 13
Zn1 O1 1 50
Zn1 O2 1 51
Zn1 C20 1 26
Zn1 C20 1 52
Zn1 C20 1 35
Zn1 C21A 1 53
Zn1 O1a 1 50
Zn1 O1a 1 34
Zn1 O2a 1 51
Zn1 C20a 1 52
Zn1 C20a 1 35
Zn1 C21b 1 53
O4 O3 1 28
O4 O3 1 54
O4 C25 1 36
O4 C25 1 3
O4 C24A 1 55
O4 C24A 1 7
O1 O2 1 56
O1 O2 1 8
O1 C20 1 21
O1 C20 1 37
O1 C21A 1 57
O1 C21A 1 24
O3 C25 1 4
O3 C25 1 38
O3 C24A 1 9
O3 C24A 1 58
O2 C20 1 39
O2 C20 1 5
O2 C21A 1 17
O2 C21A 1 59
C20 C21A 1 40
C20 C21A 1 27
C20 C22A 1 2
C20 C22A 1 60
C25 C23A 1 15
C25 C23A 1 61
C25 C24A 1 11
C25 C24A 1 41
C21A C22A 1 19
C21A C22A 1 42
C21A C23A 1 62
C21A C23A 1 10
C21A C24A 1 6
C21A C24A 1 63
C22A C23A 1 43
C22A C23A 1 22
C22A C24A 1 64
C22A C24A 1 20
C23A C24A 1 44
C23A C24A 1 29
S1a C20a 1 45
S1a C25a 1 46
S1a C21b 1 31
S1a C22b 1 47
S1a C23b 1 48
S1a C24b 1 32
O4a O3a 1 54
O4a C25a 1 36
O4a C24b 1 55
O1a O2a 1 56
O1a C20a 1 37
O1a C21b 1 57
O3a C25a 1 38
O3a C24b 1 58
O2a C20a 1 39
O2a C21b 1 59
C20a C21b 1 40
C20a C22b 1 60
C25a C23b 1 61
C25a C24b 1 41
C21b C22b 1 42
C21b C23b 1 62
C21b C24b 1 63
C22b C23b 1 43
C22b C24b 1 64
C23b C24b 1 44

loop_
_restr_equal_distance_class_class_id
_restr_equal_distance_class_target_weight_param
_restr_equal_distance_class_average
_restr_equal_distance_class_esd
_restr_equal_distance_class_diff_max
1 0.0400 2.5518 0.0000 0.0000
2 0.0400 2.5020 0.0000 0.0000
3 0.0200 1.2305 0.0000 0.0000
4 0.0200 1.2554 0.0000 0.0000
5 0.0200 1.2721 0.0000 0.0000
6 0.0400 2.4382 0.0000 0.0000
7 0.0400 2.3469 0.0000 0.0000
8 0.0400 2.2151 0.0000 0.0000
9 0.0400 2.3735 0.0000 0.0000
10 0.0400 2.2867 0.0000 0.0000
11 0.0200 1.4938 0.0000 0.0000
12 0.0200 1.7196 0.0000 0.0000
13 0.0200 2.0095 0.0000 0.0000
14 0.0400 2.6010 0.0000 0.0000
15 0.0400 2.5423 0.0000 0.0000
16 0.0400 2.5408 0.0000 0.0000
17 0.0400 2.3485 0.0000 0.0000
18 0.0200 1.7055 0.0000 0.0000
19 0.0200 1.3572 0.0000 0.0000
20 0.0400 2.2838 0.0000 0.0000
21 0.0200 1.2830 0.0000 0.0000
22 0.0200 1.3926 0.0000 0.0000
23 0.0400 2.7839 0.0000 0.0000
24 0.0400 2.3602 0.0000 0.0000
25 0.0200 2.0054 0.0000 0.0000
26 0.0400 2.6185 0.0000 0.0000
27 0.0200 1.4415 0.0000 0.0000
28 0.0400 2.1760 0.0000 0.0000
29 0.0200 1.3461 0.0000 0.0000
30 0.0400 2.7625 0.0000 0.0000
31 0.0200 1.6985 0.0211 0.0211
32 0.0200 1.6895 0.0160 0.0160
33 0.0200 2.0301 0.0247 0.0247
34 0.0200 2.2528 0.2433 0.2433
35 0.0200 2.6261 0.0076 0.0076
36 0.0200 1.2694 0.0390 0.0390
37 0.0200 1.2547 0.0283 0.0283
38 0.0200 1.2952 0.0398 0.0398
39 0.0200 1.2507 0.0214 0.0214
40 0.0200 1.4392 0.0023 0.0023
41 0.0200 1.5102 0.0164 0.0164
42 0.0200 1.3412 0.0161 0.0161
43 0.0200 1.4040 0.0114 0.0114
44 0.0200 1.3328 0.0133 0.0133
45 0.0400 2.7747 0.0122 0.0122
46 0.0400 2.7904 0.0065 0.0065
47 0.0400 2.4987 0.0532 0.0532
48 0.0400 2.5131 0.0277 0.0277
49 0.0400 2.4921 0.1089 0.1089
50 0.0400 2.2528 0.2433 0.2433
51 0.0400 2.2795 0.2510 0.2510
52 0.0400 2.6261 0.0076 0.0076
53 0.0400 4.0237 0.0168 0.0168
54 0.0400 2.2496 0.0736 0.0736
55 0.0400 2.3606 0.0138 0.0138
56 0.0400 2.1599 0.0552 0.0552
57 0.0400 2.3926 0.0324 0.0324
58 0.0400 2.4440 0.0705 0.0705
59 0.0400 2.2736 0.0749 0.0749
60 0.0400 2.4740 0.0280 0.0280
61 0.0400 2.5414 0.0008 0.0008
62 0.0400 2.3020 0.0153 0.0153
63 0.0400 2.4425 0.0043 0.0043
64 0.0400 2.2657 0.0181 0.0181

loop_
_restr_U_similar_atom_site_label_1
_restr_U_similar_atom_site_label_2
_restr_U_similar_weight_param
S1a C21b 0.0100
S1a C24b 0.0100
O4a C25a 0.0100
O1a C20a 0.0100
O3a C25a 0.0100
O2a C20a 0.0100
C20a C21b 0.0100
C25a C24b 0.0100
C21b C22b 0.0100
C22b C23b 0.0100
C22b H22b 0.0200
C23b C24b 0.0100
C23b H23b 0.0200

loop_
_smtbx_masks_void_nr
_smtbx_masks_void_average_x
_smtbx_masks_void_average_y
_smtbx_masks_void_average_z
_smtbx_masks_void_volume
_smtbx_masks_void_count_electrons
_smtbx_masks_void_content
1 -0.207 0.125 0.125 512.2 121.4 '12 H2O'
2 -0.402 -0.125 0.875 512.2 122.3 '12 H2O'
3 -0.563 0.125 0.625 512.2 121.4 '12 H2O'
4 0.125 0.125 0.298 36.8 0.0 ?
5 0.125 0.125 0.952 36.8 0.0 ?
6 0.084 0.375 0.375 512.2 122.3 '12 H2O'
7 -0.022 0.375 0.875 512.2 122.3 '12 H2O'
8 -0.125 0.375 0.548 36.8 0.0 ?
9 -0.125 0.375 0.202 36.8 0.0 ?
10 -0.207 0.625 0.625 512.2 121.4 '12 H2O'
11 -0.563 0.625 0.125 512.2 121.4 '12 H2O'
12 0.125 0.625 0.798 36.8 0.0 ?
13 0.125 0.625 0.452 36.8 0.0 ?
14 -0.022 0.875 0.375 512.2 122.3 '12 H2O'
15 -0.125 0.875 0.048 36.8 0.0 ?
16 -0.125 0.875 0.702 36.8 0.0 ?
17 0.375 0.375 0.702 36.8 0.0 ?
18 0.375 0.375 0.048 36.8 0.0 ?
19 0.375 0.875 0.202 36.8 0.0 ?
20 0.375 0.875 0.548 36.8 0.0 ?
21 0.625 0.125 0.798 36.8 0.0 ?
22 0.625 0.125 0.452 36.8 0.0 ?
23 0.625 0.625 0.298 36.8 0.0 ?
24 0.625 0.625 0.952 36.8 0.0 ?

loop_
_restr_rigu_atom_site_label_1
_restr_rigu_atom_site_label_2
_restr_rigu_target_weight_param
_restr_rigu_u13_diff
_restr_rigu_u23_diff
_restr_rigu_u33_diff
S1 C20 0.004000 -0.005060 -0.009394 0.004955
S1 C25 0.004000 0.004644 0.000541 -0.006678
S1 C21A 0.004000 -0.003510 -0.006158 -0.000049
S1 C22A 0.004000 -0.005069 -0.008749 0.000224
S1 C23A 0.004000 -0.002895 -0.003640 -0.004197
S1 C24A 0.004000 -0.003013 0.001664 -0.003912
O4 O3 0.004000 0.004559 -0.004328 0.005091
O4 C25 0.004000 0.004069 -0.002248 -0.001190
O4 C24A 0.004000 0.003271 0.004272 0.000753
O1 O2 0.004000 0.005789 -0.006750 -0.000273
O1 C20 0.004000 0.006533 -0.001419 -0.004032
O1 C21A 0.004000 -0.000983 0.001537 0.004319
O3 C25 0.004000 0.001078 -0.000249 -0.000156
O3 C24A 0.004000 -0.001996 -0.003461 0.000629
O2 C20 0.004000 -0.006136 -0.001595 0.001940
O2 C21A 0.004000 -0.006920 0.003848 0.003909
C20 C21A 0.004000 -0.007524 0.002847 -0.004709
C20 C22A 0.004000 -0.007587 -0.003407 0.000302
C25 C23A 0.004000 -0.003874 -0.004352 -0.000970
C25 C24A 0.004000 0.002109 -0.000962 0.001066
C21A C22A 0.004000 0.001213 -0.003731 0.000271
C21A C23A 0.004000 0.000180 -0.004080 -0.000322
C21A C24A 0.004000 -0.002830 0.002456 0.000317
C22A C23A 0.004000 -0.004087 0.001420 -0.002543
C22A C24A 0.004000 -0.005161 0.006222 -0.002631
C23A C24A 0.004000 -0.000336 0.001138 0.000867
